data_4064212
loop_
_publ_author_name
'Kong, Yong'
'Cheng, Man'
'Ren, Hongping'
'Xu, Shansheng'
'Song, Haibin'
'Yang, Min'
'Liu, Binyuan'
'Wang, Baiquan'

_publ_section_title
;
 Synthesis, Structures, and Norbornene Polymerization Behavior of
 Bis(aryloxide-N-heterocyclic carbene) Nickel Complexes
;
_journal_issue 6
_journal_name_full Organometallics
_journal_page_first 1677
_journal_paper_doi 10.1021/om1011825
_journal_volume 30
_journal_year 2011
_chemical_formula_sum 'C46 H54 N4 Ni O2'
_chemical_formula_weight 753.64
_chemical_name_systematic
; 
 ? 
;
_space_group_IT_number 15
_symmetry_cell_setting monoclinic
_symmetry_space_group_name_Hall '-C 2yc'
_symmetry_space_group_name_H-M 'C 1 2/c 1'
_atom_sites_solution_hydrogens geom
_atom_sites_solution_primary direct
_atom_sites_solution_secondary difmap
_audit_creation_method SHELXL-97
_cell_angle_alpha 90.00
_cell_angle_beta 108.40(3)
_cell_angle_gamma 90.00
_cell_formula_units_Z 4
_cell_length_a 19.108(4)
_cell_length_b 17.873(4)
_cell_length_c 12.576(3)
_cell_measurement_reflns_used 5669
_cell_measurement_temperature 123(2)
_cell_measurement_theta_max 27.857
_cell_measurement_theta_min 2.065
_cell_volume 4075.3(17)
_computing_cell_refinement crystalclear
_computing_data_collection 'crystalclear(Rigaku/MSC Inc., 2005)'
_computing_data_reduction crystalclear
_computing_molecular_graphics 'Bruker SHELXTL'
_computing_publication_material 'Bruker SHELXTL'
_computing_structure_refinement 'SHELXL-97 (Sheldrick, 1997)'
_computing_structure_solution 'SHELXS-97 (Sheldrick, 1990)'
_diffrn_ambient_temperature 123(2)
_diffrn_detector_area_resol_mean 7.31
_diffrn_measured_fraction_theta_full 0.999
_diffrn_measured_fraction_theta_max 0.999
_diffrn_measurement_device_type 'rigaku saturn CCD area detector'
_diffrn_measurement_method '\w and \f scans'
_diffrn_radiation_monochromator multilayer
_diffrn_radiation_source 'rotating anode'
_diffrn_radiation_type MoK\a
_diffrn_radiation_wavelength 0.71073
_diffrn_reflns_av_R_equivalents 0.0450
_diffrn_reflns_av_sigmaI/netI 0.0436
_diffrn_reflns_limit_h_max 22
_diffrn_reflns_limit_h_min -22
_diffrn_reflns_limit_k_max 21
_diffrn_reflns_limit_k_min -21
_diffrn_reflns_limit_l_max 11
_diffrn_reflns_limit_l_min -14
_diffrn_reflns_number 13593
_diffrn_reflns_theta_full 25.02
_diffrn_reflns_theta_max 25.02
_diffrn_reflns_theta_min 2.06
_diffrn_standards_decay_% 0
_diffrn_standards_interval_count 0
_diffrn_standards_interval_time 0
_diffrn_standards_number 0
_exptl_absorpt_coefficient_mu 0.518
_exptl_absorpt_correction_T_max 0.9500
_exptl_absorpt_correction_T_min 0.8858
_exptl_absorpt_correction_type multi-scan
_exptl_absorpt_process_details crystalclear
_exptl_crystal_density_diffrn 1.228
_exptl_crystal_density_method 'not measured'
_exptl_crystal_F_000 1608
_exptl_crystal_size_max 0.24
_exptl_crystal_size_mid 0.20
_exptl_crystal_size_min 0.10
_refine_diff_density_max 0.356
_refine_diff_density_min -0.324
_refine_diff_density_rms 0.053
_refine_ls_extinction_method none
_refine_ls_goodness_of_fit_ref 1.072
_refine_ls_hydrogen_treatment constr
_refine_ls_matrix_type full
_refine_ls_number_parameters 246
_refine_ls_number_reflns 3595
_refine_ls_number_restraints 0
_refine_ls_restrained_S_all 1.072
_refine_ls_R_factor_all 0.0628
_refine_ls_R_factor_gt 0.0512
_refine_ls_shift/su_max 0.001
_refine_ls_shift/su_mean 0.000
_refine_ls_structure_factor_coef Fsqd
_refine_ls_weighting_details 'calc w=1/[\s^2^(Fo^2^)+(0.0711P)^2^+1.4530P] where P=(Fo^2^+2Fc^2^)/3'
_refine_ls_weighting_scheme calc
_refine_ls_wR_factor_gt 0.1236
_refine_ls_wR_factor_ref 0.1308
_reflns_number_gt 3023
_reflns_number_total 3595
_reflns_threshold_expression >2sigma(I)
_cod_data_source_file om1011825_si_002.cif
_cod_data_source_block r090811b
_cod_depositor_comments
;
The following automatic conversions were performed:

'_symmetry_cell_setting' value 'Monoclinic' changed to 'monoclinic'
according to /home/saulius/struct/CIF-dictionaries/cif_core.dic
dictionary named 'cif_core.dic' version 2.4.1 from
2010-06-29.

'_exptl_absorpt_correction_type' value 'MULTI-SCAN'
changed to 'multi-scan' according to
/home/saulius/struct/CIF-dictionaries/cif_core.dic dictionary named
'cif_core.dic' version 2.4.1 from 2010-06-29.

Automatic conversion script
Id: cif_fix_values 1715 2011-07-08 13:25:40Z adriana 
;
_cod_original_cell_volume 4075.2(14)
_cod_original_sg_symbol_H-M C2/c
_cod_database_code 4064212

loop_
_symmetry_equiv_pos_as_xyz
'x, y, z'
'-x, y, -z+1/2'
'x+1/2, y+1/2, z'
'-x+1/2, y+1/2, -z+1/2'
'-x, -y, -z'
'x, -y, z-1/2'
'-x+1/2, -y+1/2, -z'
'x+1/2, -y+1/2, z-1/2'

loop_
_atom_site_label
_atom_site_type_symbol
_atom_site_fract_x
_atom_site_fract_y
_atom_site_fract_z
_atom_site_U_iso_or_equiv
_atom_site_adp_type
_atom_site_occupancy
_atom_site_symmetry_multiplicity
_atom_site_calc_flag
_atom_site_refinement_flags
Ni1 Ni 0.5000 0.54565(2) 0.7500 0.03466(18) Uani 1 2 d S
O1 O 0.55475(9) 0.61975(9) 0.70486(16) 0.0405(5) Uani 1 1 d .
N1 N 0.60820(12) 0.48033(12) 0.66832(19) 0.0387(5) Uani 1 1 d .
N2 N 0.50923(12) 0.41292(11) 0.61906(18) 0.0392(5) Uani 1 1 d .
C1 C 0.62734(14) 0.61023(14) 0.7279(2) 0.0362(6) Uani 1 1 d .
C2 C 0.67773(14) 0.67011(14) 0.7667(2) 0.0389(6) Uani 1 1 d .
C3 C 0.75304(15) 0.65550(15) 0.7925(2) 0.0458(7) Uani 1 1 d .
H3 H 0.7862 0.6960 0.8187 0.055 Uiso 1 1 calc R
C4 C 0.78295(15) 0.58616(16) 0.7826(3) 0.0467(7) Uani 1 1 d .
C5 C 0.73316(15) 0.52836(16) 0.7422(3) 0.0453(7) Uani 1 1 d .
H5 H 0.7509 0.4799 0.7333 0.054 Uiso 1 1 calc R
C6 C 0.65802(15) 0.54044(14) 0.7147(2) 0.0388(6) Uani 1 1 d .
C7 C 0.64942(15) 0.74836(14) 0.7809(2) 0.0433(7) Uani 1 1 d .
C8 C 0.60507(17) 0.74589(17) 0.8644(3) 0.0547(8) Uani 1 1 d .
H8A H 0.5649 0.7095 0.8385 0.082 Uiso 1 1 calc R
H8B H 0.5845 0.7955 0.8692 0.082 Uiso 1 1 calc R
H8C H 0.6377 0.7311 0.9385 0.082 Uiso 1 1 calc R
C9 C 0.59911(18) 0.77742(17) 0.6668(3) 0.0567(8) Uani 1 1 d .
H9A H 0.6278 0.7822 0.6149 0.085 Uiso 1 1 calc R
H9B H 0.5791 0.8264 0.6771 0.085 Uiso 1 1 calc R
H9C H 0.5585 0.7421 0.6361 0.085 Uiso 1 1 calc R
C10 C 0.71137(18) 0.80533(16) 0.8258(3) 0.0601(9) Uani 1 1 d .
H10A H 0.7430 0.7896 0.9001 0.090 Uiso 1 1 calc R
H10B H 0.6901 0.8545 0.8315 0.090 Uiso 1 1 calc R
H10C H 0.7408 0.8085 0.7747 0.090 Uiso 1 1 calc R
C11 C 0.86608(16) 0.5708(2) 0.8161(3) 0.0627(9) Uani 1 1 d .
C12 C 0.8841(2) 0.5415(3) 0.7139(5) 0.137(2) Uani 1 1 d .
H12A H 0.8811 0.5826 0.6610 0.206 Uiso 1 1 calc R
H12B H 0.8487 0.5024 0.6774 0.206 Uiso 1 1 calc R
H12C H 0.9341 0.5207 0.7375 0.206 Uiso 1 1 calc R
C13 C 0.8866(3) 0.5106(3) 0.9032(6) 0.162(3) Uani 1 1 d .
H13A H 0.9351 0.4904 0.9079 0.243 Uiso 1 1 calc R
H13B H 0.8497 0.4706 0.8828 0.243 Uiso 1 1 calc R
H13C H 0.8883 0.5316 0.9760 0.243 Uiso 1 1 calc R
C14 C 0.9128(2) 0.6392(2) 0.8574(4) 0.0985(15) Uani 1 1 d .
H14A H 0.9039 0.6581 0.9252 0.148 Uiso 1 1 calc R
H14B H 0.8998 0.6779 0.7993 0.148 Uiso 1 1 calc R
H14C H 0.9650 0.6261 0.8745 0.148 Uiso 1 1 calc R
C15 C 0.62082(16) 0.42069(15) 0.6057(2) 0.0480(7) Uani 1 1 d .
H15 H 0.6647 0.4113 0.5878 0.058 Uiso 1 1 calc R
C16 C 0.55992(17) 0.37939(15) 0.5756(2) 0.0492(7) Uani 1 1 d .
H16 H 0.5524 0.3349 0.5321 0.059 Uiso 1 1 calc R
C17 C 0.53974(14) 0.47573(13) 0.6786(2) 0.0343(6) Uani 1 1 d .
C18 C 0.43585(16) 0.38679(15) 0.6020(2) 0.0437(7) Uani 1 1 d .
C19 C 0.4244(2) 0.31139(19) 0.6157(3) 0.0711(10) Uani 1 1 d .
H19 H 0.4643 0.2769 0.6353 0.085 Uiso 1 1 calc R
C20 C 0.3522(3) 0.2880(3) 0.5997(4) 0.1003(16) Uani 1 1 d .
H20 H 0.3429 0.2367 0.6095 0.120 Uiso 1 1 calc R
C21 C 0.2947(3) 0.3370(4) 0.5703(4) 0.1047(18) Uani 1 1 d .
H21 H 0.2459 0.3197 0.5590 0.126 Uiso 1 1 calc R
C22 C 0.3073(2) 0.4109(3) 0.5571(3) 0.0830(12) Uani 1 1 d .
H22 H 0.2673 0.4451 0.5372 0.100 Uiso 1 1 calc R
C23 C 0.37826(17) 0.43627(19) 0.5724(3) 0.0555(8) Uani 1 1 d .
H23 H 0.3869 0.4877 0.5625 0.067 Uiso 1 1 calc R

loop_
_atom_site_aniso_label
_atom_site_aniso_U_11
_atom_site_aniso_U_22
_atom_site_aniso_U_33
_atom_site_aniso_U_23
_atom_site_aniso_U_13
_atom_site_aniso_U_12
Ni1 0.0276(3) 0.0316(3) 0.0457(3) 0.000 0.0129(2) 0.000
O1 0.0285(10) 0.0341(9) 0.0596(12) 0.0048(8) 0.0148(9) 0.0016(8)
N1 0.0327(12) 0.0371(12) 0.0473(13) -0.0042(10) 0.0140(11) -0.0002(10)
N2 0.0374(13) 0.0376(12) 0.0427(13) -0.0039(10) 0.0126(11) -0.0037(10)
C1 0.0291(14) 0.0385(14) 0.0425(15) 0.0025(11) 0.0132(13) 0.0000(11)
C2 0.0333(15) 0.0392(14) 0.0461(16) -0.0009(12) 0.0155(13) -0.0056(11)
C3 0.0323(15) 0.0487(16) 0.0559(18) -0.0047(13) 0.0134(14) -0.0079(13)
C4 0.0298(15) 0.0538(17) 0.0580(18) -0.0030(14) 0.0161(15) -0.0009(13)
C5 0.0323(15) 0.0463(15) 0.0589(18) -0.0038(13) 0.0167(15) 0.0049(12)
C6 0.0298(14) 0.0411(14) 0.0474(16) -0.0029(11) 0.0147(13) -0.0039(11)
C7 0.0362(15) 0.0401(14) 0.0549(17) -0.0010(12) 0.0165(14) -0.0046(12)
C8 0.0504(19) 0.0563(18) 0.063(2) -0.0089(15) 0.0258(17) -0.0042(15)
C9 0.055(2) 0.0493(17) 0.064(2) 0.0115(15) 0.0171(17) -0.0040(15)
C10 0.053(2) 0.0439(17) 0.085(2) -0.0081(15) 0.0236(19) -0.0126(14)
C11 0.0288(17) 0.069(2) 0.089(3) -0.0055(18) 0.0163(18) -0.0001(15)
C12 0.048(3) 0.193(6) 0.185(6) -0.091(4) 0.056(4) -0.014(3)
C13 0.044(3) 0.170(5) 0.237(8) 0.103(5) -0.005(4) 0.013(3)
C14 0.035(2) 0.102(3) 0.150(4) -0.032(3) 0.017(2) -0.008(2)
C15 0.0438(17) 0.0473(16) 0.0582(18) -0.0111(13) 0.0236(16) 0.0050(14)
C16 0.0525(19) 0.0424(16) 0.0543(18) -0.0118(13) 0.0192(16) 0.0009(14)
C17 0.0301(14) 0.0338(13) 0.0380(14) 0.0025(11) 0.0092(12) -0.0025(11)
C18 0.0441(17) 0.0489(16) 0.0359(14) -0.0056(12) 0.0097(14) -0.0174(13)
C19 0.086(3) 0.056(2) 0.061(2) -0.0042(16) 0.010(2) -0.0290(19)
C20 0.116(4) 0.098(3) 0.079(3) -0.016(2) 0.019(3) -0.077(3)
C21 0.075(3) 0.172(5) 0.071(3) -0.037(3) 0.028(3) -0.073(4)
C22 0.041(2) 0.137(4) 0.068(2) -0.024(2) 0.0114(19) -0.017(2)
C23 0.0428(19) 0.072(2) 0.0477(18) -0.0049(15) 0.0083(16) -0.0088(16)

loop_
_atom_type_symbol
_atom_type_description
_atom_type_scat_dispersion_real
_atom_type_scat_dispersion_imag
_atom_type_scat_source
C C 0.0033 0.0016 'International Tables Vol C Tables 4.2.6.8 and 6.1.1.4'
H H 0.0000 0.0000 'International Tables Vol C Tables 4.2.6.8 and 6.1.1.4'
N N 0.0061 0.0033 'International Tables Vol C Tables 4.2.6.8 and 6.1.1.4'
O O 0.0106 0.0060 'International Tables Vol C Tables 4.2.6.8 and 6.1.1.4'
Ni Ni 0.3393 1.1124 'International Tables Vol C Tables 4.2.6.8 and 6.1.1.4'

loop_
_geom_angle_atom_site_label_1
_geom_angle_atom_site_label_2
_geom_angle_atom_site_label_3
_geom_angle
_geom_angle_site_symmetry_1
_geom_angle_site_symmetry_3
C17 Ni1 C17 94.30(15) . 2_656
C17 Ni1 O1 168.65(10) . 2_656
C17 Ni1 O1 88.64(9) 2_656 2_656
C17 Ni1 O1 88.64(9) . .
C17 Ni1 O1 168.65(10) 2_656 .
O1 Ni1 O1 90.61(10) 2_656 .
C1 O1 Ni1 118.86(15) . .
C17 N1 C15 110.6(2) . .
C17 N1 C6 122.9(2) . .
C15 N1 C6 126.4(2) . .
C17 N2 C16 109.8(2) . .
C17 N2 C18 125.3(2) . .
C16 N2 C18 125.0(2) . .
O1 C1 C6 121.9(2) . .
O1 C1 C2 121.6(2) . .
C6 C1 C2 116.4(2) . .
C3 C2 C1 118.5(2) . .
C3 C2 C7 121.4(2) . .
C1 C2 C7 120.2(2) . .
C4 C3 C2 124.8(3) . .
C4 C3 H3 117.6 . .
C2 C3 H3 117.6 . .
C3 C4 C5 116.3(3) . .
C3 C4 C11 123.7(3) . .
C5 C4 C11 119.9(3) . .
C6 C5 C4 120.8(3) . .
C6 C5 H5 119.6 . .
C4 C5 H5 119.6 . .
C5 C6 C1 123.1(2) . .
C5 C6 N1 119.3(2) . .
C1 C6 N1 117.7(2) . .
C10 C7 C2 113.0(2) . .
C10 C7 C9 107.6(2) . .
C2 C7 C9 109.8(2) . .
C10 C7 C8 107.2(2) . .
C2 C7 C8 110.1(2) . .
C9 C7 C8 109.1(2) . .
C7 C8 H8A 109.5 . .
C7 C8 H8B 109.5 . .
H8A C8 H8B 109.5 . .
C7 C8 H8C 109.5 . .
H8A C8 H8C 109.5 . .
H8B C8 H8C 109.5 . .
C7 C9 H9A 109.5 . .
C7 C9 H9B 109.5 . .
H9A C9 H9B 109.5 . .
C7 C9 H9C 109.5 . .
H9A C9 H9C 109.5 . .
H9B C9 H9C 109.5 . .
C7 C10 H10A 109.5 . .
C7 C10 H10B 109.5 . .
H10A C10 H10B 109.5 . .
C7 C10 H10C 109.5 . .
H10A C10 H10C 109.5 . .
H10B C10 H10C 109.5 . .
C13 C11 C14 110.0(4) . .
C13 C11 C12 107.1(4) . .
C14 C11 C12 107.6(3) . .
C13 C11 C4 109.8(3) . .
C14 C11 C4 113.5(3) . .
C12 C11 C4 108.7(3) . .
C11 C12 H12A 109.5 . .
C11 C12 H12B 109.5 . .
H12A C12 H12B 109.5 . .
C11 C12 H12C 109.5 . .
H12A C12 H12C 109.5 . .
H12B C12 H12C 109.5 . .
C11 C13 H13A 109.5 . .
C11 C13 H13B 109.5 . .
H13A C13 H13B 109.5 . .
C11 C13 H13C 109.5 . .
H13A C13 H13C 109.5 . .
H13B C13 H13C 109.5 . .
C11 C14 H14A 109.5 . .
C11 C14 H14B 109.5 . .
H14A C14 H14B 109.5 . .
C11 C14 H14C 109.5 . .
H14A C14 H14C 109.5 . .
H14B C14 H14C 109.5 . .
C16 C15 N1 107.1(2) . .
C16 C15 H15 126.4 . .
N1 C15 H15 126.4 . .
C15 C16 N2 107.8(2) . .
C15 C16 H16 126.1 . .
N2 C16 H16 126.1 . .
N1 C17 N2 104.7(2) . .
N1 C17 Ni1 124.39(19) . .
N2 C17 Ni1 130.74(18) . .
C23 C18 C19 121.2(3) . .
C23 C18 N2 119.8(2) . .
C19 C18 N2 119.0(3) . .
C18 C19 C20 117.5(4) . .
C18 C19 H19 121.3 . .
C20 C19 H19 121.3 . .
C21 C20 C19 121.5(4) . .
C21 C20 H20 119.3 . .
C19 C20 H20 119.3 . .
C22 C21 C20 119.9(4) . .
C22 C21 H21 120.0 . .
C20 C21 H21 120.0 . .
C21 C22 C23 120.3(4) . .
C21 C22 H22 119.9 . .
C23 C22 H22 119.9 . .
C18 C23 C22 119.6(4) . .
C18 C23 H23 120.2 . .
C22 C23 H23 120.2 . .

loop_
_geom_bond_atom_site_label_1
_geom_bond_atom_site_label_2
_geom_bond_distance
_geom_bond_site_symmetry_2
Ni1 C17 1.838(2) .
Ni1 C17 1.838(2) 2_656
Ni1 O1 1.8830(16) 2_656
Ni1 O1 1.8831(16) .
O1 C1 1.335(3) .
N1 C17 1.357(3) .
N1 C15 1.391(3) .
N1 C6 1.432(3) .
N2 C17 1.373(3) .
N2 C16 1.390(3) .
N2 C18 1.428(3) .
C1 C6 1.410(3) .
C1 C2 1.419(4) .
C2 C3 1.396(4) .
C2 C7 1.530(4) .
C3 C4 1.387(4) .
C3 H3 0.9500 .
C4 C5 1.388(4) .
C4 C11 1.534(4) .
C5 C6 1.384(4) .
C5 H5 0.9500 .
C7 C10 1.528(4) .
C7 C9 1.543(4) .
C7 C8 1.545(4) .
C8 H8A 0.9800 .
C8 H8B 0.9800 .
C8 H8C 0.9800 .
C9 H9A 0.9800 .
C9 H9B 0.9800 .
C9 H9C 0.9800 .
C10 H10A 0.9800 .
C10 H10B 0.9800 .
C10 H10C 0.9800 .
C11 C13 1.497(6) .
C11 C14 1.505(5) .
C11 C12 1.525(6) .
C12 H12A 0.9800 .
C12 H12B 0.9800 .
C12 H12C 0.9800 .
C13 H13A 0.9800 .
C13 H13B 0.9800 .
C13 H13C 0.9800 .
C14 H14A 0.9800 .
C14 H14B 0.9800 .
C14 H14C 0.9800 .
C15 C16 1.328(4) .
C15 H15 0.9500 .
C16 H16 0.9500 .
C18 C23 1.369(4) .
C18 C19 1.385(4) .
C19 C20 1.395(6) .
C19 H19 0.9500 .
C20 C21 1.362(7) .
C20 H20 0.9500 .
C21 C22 1.361(6) .
C21 H21 0.9500 .
C22 C23 1.384(5) .
C22 H22 0.9500 .
C23 H23 0.9500 .

loop_
_geom_torsion_atom_site_label_1
_geom_torsion_atom_site_label_2
_geom_torsion_atom_site_label_3
_geom_torsion_atom_site_label_4
_geom_torsion
_geom_torsion_site_symmetry_1
C17 Ni1 O1 C1 -52.7(2) .
C17 Ni1 O1 C1 52.5(5) 2_656
O1 Ni1 O1 C1 138.6(2) 2_656
Ni1 O1 C1 C6 42.2(3) .
Ni1 O1 C1 C2 -138.1(2) .
O1 C1 C2 C3 178.0(2) .
C6 C1 C2 C3 -2.2(4) .
O1 C1 C2 C7 -1.2(4) .
C6 C1 C2 C7 178.5(2) .
C1 C2 C3 C4 0.3(4) .
C7 C2 C3 C4 179.6(3) .
C2 C3 C4 C5 1.1(4) .
C2 C3 C4 C11 -177.4(3) .
C3 C4 C5 C6 -0.5(4) .
C11 C4 C5 C6 178.0(3) .
C4 C5 C6 C1 -1.5(4) .
C4 C5 C6 N1 177.1(3) .
O1 C1 C6 C5 -177.4(3) .
C2 C1 C6 C5 2.9(4) .
O1 C1 C6 N1 4.0(4) .
C2 C1 C6 N1 -175.7(2) .
C17 N1 C6 C5 153.8(3) .
C15 N1 C6 C5 -27.9(4) .
C17 N1 C6 C1 -27.6(4) .
C15 N1 C6 C1 150.7(3) .
C3 C2 C7 C10 -0.5(4) .
C1 C2 C7 C10 178.7(3) .
C3 C2 C7 C9 119.6(3) .
C1 C2 C7 C9 -61.2(3) .
C3 C2 C7 C8 -120.3(3) .
C1 C2 C7 C8 58.9(3) .
C3 C4 C11 C13 121.5(4) .
C5 C4 C11 C13 -57.0(5) .
C3 C4 C11 C14 -2.0(5) .
C5 C4 C11 C14 179.5(3) .
C3 C4 C11 C12 -121.7(4) .
C5 C4 C11 C12 59.8(4) .
C17 N1 C15 C16 0.8(3) .
C6 N1 C15 C16 -177.7(3) .
N1 C15 C16 N2 0.0(3) .
C17 N2 C16 C15 -0.8(3) .
C18 N2 C16 C15 177.8(3) .
C15 N1 C17 N2 -1.2(3) .
C6 N1 C17 N2 177.3(2) .
C15 N1 C17 Ni1 -177.32(19) .
C6 N1 C17 Ni1 1.2(4) .
C16 N2 C17 N1 1.2(3) .
C18 N2 C17 N1 -177.4(2) .
C16 N2 C17 Ni1 177.0(2) .
C18 N2 C17 Ni1 -1.6(4) .
C17 Ni1 C17 N1 -137.3(3) 2_656
O1 Ni1 C17 N1 118.0(4) 2_656
O1 Ni1 C17 N1 31.7(2) .
C17 Ni1 C17 N2 47.7(2) 2_656
O1 Ni1 C17 N2 -57.0(5) 2_656
O1 Ni1 C17 N2 -143.3(2) .
C17 N2 C18 C23 45.1(4) .
C16 N2 C18 C23 -133.3(3) .
C17 N2 C18 C19 -134.9(3) .
C16 N2 C18 C19 46.6(4) .
C23 C18 C19 C20 -0.8(5) .
N2 C18 C19 C20 179.2(3) .
C18 C19 C20 C21 0.8(6) .
C19 C20 C21 C22 -0.7(7) .
C20 C21 C22 C23 0.6(6) .
C19 C18 C23 C22 0.7(5) .
N2 C18 C23 C22 -179.3(3) .
C21 C22 C23 C18 -0.6(5) .
